data_7105742
loop_
_publ_author_name
'Tanya Ronson'
'Harriott Nowell'
'Aleema Westcott'
'Michaele Hardie'

_publ_section_title
;
 Bow-tie metallo-cryptophanes from a carboxylate derived cavitand
;
_journal_name_full Chem.Commun.
_journal_page_first 176
_journal_paper_doi 10.1039/c0cc01284j
_journal_volume 47
_journal_year 2011
_chemical_formula_sum 'C111 H94 Cu3 N4 O28'
_chemical_formula_weight 2122.52
_chemical_name_common
;
di(tris(3,5-bis(methyl)benzoate)cyclotricatechylene)-
aquo(dimethylformamide)tricopper(ii)-1,2-bis(4-pyridyl)ethylene-
di(tris(3,5-bis(methyl)benzoate)cyclotricatechylene)-
aquo(dimethylformamide)tricopper(ii) dimethylformamide clathrate
;
_chemical_name_systematic
;
di{tris[3,5-bis(methyl)benzoate]cyclotricatechylene}-
aquo(dimethylformamide)tricopper(ii)-1,2-bis(4-pyridyl)ethylene-
di{tris[3,5-bis(methyl)benzoate]cyclotricatechylene}-
aquo(dimethylformamide)tricopper(ii)
dimethylformamide clathrate
;
_space_group_IT_number 2
_symmetry_cell_setting triclinic
_symmetry_space_group_name_Hall '-P 1'
_symmetry_space_group_name_H-M 'P -1'
_atom_sites_solution_hydrogens geom
_atom_sites_solution_primary direct
_atom_sites_solution_secondary difmap
_audit_creation_method SHELXL-97
_cell_angle_alpha 86.235(12)
_cell_angle_beta 80.028(12)
_cell_angle_gamma 64.703(6)
_cell_formula_units_Z 2
_cell_length_a 17.140(4)
_cell_length_b 18.030(4)
_cell_length_c 20.805(5)
_cell_measurement_reflns_used 10649
_cell_measurement_temperature 150(2)
_cell_measurement_theta_max 32.1
_cell_measurement_theta_min 2.6
_cell_volume 5725(2)
_computing_cell_refinement 'CrystalClear-SM Expert 2.0 rc13 (Rigaku, 2009)'
_computing_data_collection 'CrystalClear-SM Expert 2.0 rc13 (Rigaku, 2009)'
_computing_data_reduction 'CrystalClear-SM Expert 2.0 rc13 (Rigaku, 2009)'
_computing_structure_refinement 'SHELXL-97 (Sheldrick, 1997)'
_computing_structure_solution 'SHELXS-97 (Sheldrick, 1990)'
_diffrn_ambient_temperature 150(2)
_diffrn_measured_fraction_theta_full 0.980
_diffrn_measured_fraction_theta_max 0.980
_diffrn_measurement_device_type 'Rigaku Saturn CCD'
_diffrn_measurement_method 'profile data from \w-scans'
_diffrn_radiation_source 'Diamond Light Source station I19'
_diffrn_radiation_type synchrotron
_diffrn_radiation_wavelength 0.68890
_diffrn_reflns_av_R_equivalents 0.1007
_diffrn_reflns_av_sigmaI/netI 0.1528
_diffrn_reflns_limit_h_max 19
_diffrn_reflns_limit_h_min -18
_diffrn_reflns_limit_k_max 18
_diffrn_reflns_limit_k_min -20
_diffrn_reflns_limit_l_max 23
_diffrn_reflns_limit_l_min -21
_diffrn_reflns_number 26820
_diffrn_reflns_theta_full 22.50
_diffrn_reflns_theta_max 22.50
_diffrn_reflns_theta_min 1.34
_exptl_absorpt_coefficient_mu 0.624
_exptl_absorpt_correction_T_max 0.791
_exptl_absorpt_correction_T_min 1.000
_exptl_absorpt_correction_type multi-scan
_exptl_absorpt_process_details CrystalClear
_exptl_crystal_colour purple
_exptl_crystal_density_diffrn 1.231
_exptl_crystal_density_method 'not measured'
_exptl_crystal_description prism
_exptl_crystal_F_000 2198
_exptl_crystal_size_max 0.05
_exptl_crystal_size_mid 0.02
_exptl_crystal_size_min 0.01
_platon_squeeze_details
;
;
_refine_diff_density_max 1.142
_refine_diff_density_min -0.740
_refine_diff_density_rms 0.124
_refine_ls_extinction_method none
_refine_ls_goodness_of_fit_ref 0.961
_refine_ls_hydrogen_treatment noref
_refine_ls_matrix_type full
_refine_ls_number_parameters 1291
_refine_ls_number_reflns 16099
_refine_ls_number_restraints 0
_refine_ls_restrained_S_all 0.961
_refine_ls_R_factor_all 0.1077
_refine_ls_R_factor_gt 0.0808
_refine_ls_shift/su_max 0.001
_refine_ls_shift/su_mean 0.000
_refine_ls_structure_factor_coef Fsqd
_refine_ls_weighting_details 'calc w=1/[\s^2^(Fo^2^)+(0.1323P)^2^+0.0000P] where P=(Fo^2^+2Fc^2^)/3'
_refine_ls_weighting_scheme calc
_refine_ls_wR_factor_gt 0.2093
_refine_ls_wR_factor_ref 0.2289
_reflns_number_gt 10527
_reflns_number_total 16099
_reflns_threshold_expression >2sigma(I)
_cod_data_source_file C0CC01284J.TXT
_cod_data_source_block compound3
_cod_depositor_comments
;
The following automatic conversions were performed:
'_symmetry_cell_setting' value 'Triclinic' changed to 'triclinic'
according to '/home/saulius/struct/CIF-dictionaries/cif_core.dic'
dictionary named 'cif_core.dic' version 2.4.1 from 2010-06-29.

Automatic conversion script
Id: cif_fix_enum 1527 2010-12-29 10:47:43Z saulius 
;
_cod_original_sg_symbol_H-M P-1
_cod_database_code 7105742

loop_
_symmetry_equiv_pos_as_xyz
'x, y, z'
'-x, -y, -z'

loop_
_atom_site_label
_atom_site_type_symbol
_atom_site_fract_x
_atom_site_fract_y
_atom_site_fract_z
_atom_site_U_iso_or_equiv
_atom_site_adp_type
_atom_site_occupancy
_atom_site_symmetry_multiplicity
_atom_site_calc_flag
_atom_site_refinement_flags
_atom_site_disorder_assembly
_atom_site_disorder_group
Cu1 Cu 0.64402(4) 0.10244(4) 0.15145(3) 0.0284(2) Uani 1 1 d . . .
Cu2 Cu 0.53040(5) 0.18714(4) 0.30702(3) 0.0306(2) Uani 1 1 d . . .
Cu3 Cu 0.51553(4) 0.02176(4) 0.24726(3) 0.0291(2) Uani 1 1 d . . .
O1 O 0.2252(3) 0.5400(3) 0.2373(3) 0.0550(13) Uani 1 1 d . . .
O2 O 0.1302(3) 0.4790(3) 0.3114(2) 0.0511(13) Uani 1 1 d . . .
O3 O 0.1122(3) 0.1479(3) 0.2113(3) 0.0538(13) Uani 1 1 d . . .
O4 O 0.1946(3) 0.0822(3) 0.0988(3) 0.0573(14) Uani 1 1 d . . .
O5 O 0.4269(3) 0.2485(3) -0.0972(2) 0.0529(13) Uani 1 1 d . . .
O6 O 0.4376(3) 0.3747(3) -0.0532(2) 0.0539(13) Uani 1 1 d . . .
O7 O 0.4084(3) 0.2038(2) 0.3271(2) 0.0381(10) Uani 1 1 d . . .
O8 O 0.4043(3) 0.1165(3) 0.2578(2) 0.0483(12) Uani 1 1 d . . .
O9 O 0.5030(3) 0.0211(3) 0.1577(2) 0.0373(10) Uani 1 1 d . A .
O10 O 0.5508(3) 0.1103(2) 0.1058(2) 0.0420(11) Uani 1 1 d . A .
O11 O 0.5896(3) 0.2236(2) 0.1487(2) 0.0372(10) Uani 1 1 d . A .
O12 O 0.4915(3) 0.2673(2) 0.2394(2) 0.0390(10) Uani 1 1 d . A .
O13 O 1.0555(3) -0.0668(2) 0.1963(2) 0.0399(11) Uani 1 1 d . . .
O14 O 1.0429(3) -0.1898(2) 0.1492(2) 0.0350(10) Uani 1 1 d . . .
O15 O 0.7852(3) -0.3463(2) 0.3196(2) 0.0374(10) Uani 1 1 d . . .
O16 O 0.6977(3) -0.2847(3) 0.4325(2) 0.0463(12) Uani 1 1 d . . .
O17 O 0.7332(3) 0.0271(3) 0.5601(2) 0.0494(13) Uani 1 1 d . . .
O18 O 0.8292(3) 0.0894(3) 0.4874(2) 0.0460(12) Uani 1 1 d . . .
O19 O 0.7047(3) -0.0180(2) 0.1483(2) 0.0339(10) Uani 1 1 d . A .
O20 O 0.6360(3) -0.0593(3) 0.2342(2) 0.0416(11) Uani 1 1 d . A .
O21 O 0.5200(3) 0.0087(2) 0.33975(19) 0.0371(10) Uani 1 1 d . . .
O22 O 0.5718(3) 0.0963(3) 0.3654(2) 0.0448(11) Uani 1 1 d . . .
O23 O 0.6502(3) 0.1766(3) 0.2915(2) 0.0412(11) Uani 1 1 d . A .
O24 O 0.7284(3) 0.0939(3) 0.2055(2) 0.0420(11) Uani 1 1 d . A .
N1 N 0.5059(4) 0.2828(3) 0.3830(3) 0.0466(15) Uani 1 1 d . . .
C1 C 0.1222(4) 0.5047(4) 0.0391(3) 0.0445(17) Uani 1 1 d . . .
H1A H 0.1266 0.5567 0.0255 0.053 Uiso 1 1 calc R . .
H1B H 0.0669 0.5083 0.0277 0.053 Uiso 1 1 calc R . .
C2 C 0.1172(4) 0.4976(3) 0.1122(3) 0.0388(16) Uani 1 1 d . . .
C3 C 0.1706(4) 0.5250(3) 0.1391(3) 0.0385(16) Uani 1 1 d . . .
H3 H 0.2041 0.5488 0.1117 0.046 Uiso 1 1 calc R . .
C4 C 0.1742(4) 0.5175(4) 0.2050(4) 0.0442(18) Uani 1 1 d . . .
C5 C 0.1226(4) 0.4840(4) 0.2459(3) 0.0403(16) Uani 1 1 d . . .
C6 C 0.0699(4) 0.4596(4) 0.2190(3) 0.0388(16) Uani 1 1 d . . .
H6 H 0.0336 0.4392 0.2470 0.047 Uiso 1 1 calc R . .
C7 C 0.0672(4) 0.4634(3) 0.1518(3) 0.0363(15) Uani 1 1 d . . .
C8 C 0.0108(4) 0.4302(4) 0.1258(3) 0.0414(16) Uani 1 1 d . . .
H8A H -0.0071 0.4590 0.0850 0.050 Uiso 1 1 calc R . .
H8B H -0.0428 0.4415 0.1580 0.050 Uiso 1 1 calc R . .
C9 C 0.0590(4) 0.3379(4) 0.1122(3) 0.0383(16) Uani 1 1 d . . .
C10 C 0.0602(4) 0.2864(4) 0.1653(4) 0.0392(16) Uani 1 1 d . . .
H10 H 0.0281 0.3101 0.2064 0.047 Uiso 1 1 calc R . .
C11 C 0.1058(4) 0.2032(4) 0.1603(4) 0.0441(17) Uani 1 1 d . . .
C12 C 0.1503(4) 0.1675(4) 0.0990(4) 0.0473(19) Uani 1 1 d . . .
C13 C 0.1474(4) 0.2170(4) 0.0456(4) 0.0466(18) Uani 1 1 d . . .
H13 H 0.1757 0.1929 0.0038 0.056 Uiso 1 1 calc R . .
C14 C 0.1026(4) 0.3038(4) 0.0520(4) 0.0431(17) Uani 1 1 d . . .
C15 C 0.1095(4) 0.3532(4) -0.0097(3) 0.0420(16) Uani 1 1 d . . .
H15A H 0.0584 0.4072 -0.0057 0.050 Uiso 1 1 calc R . .
H15B H 0.1074 0.3240 -0.0476 0.050 Uiso 1 1 calc R . .
C16 C 0.1941(4) 0.3666(4) -0.0225(3) 0.0400(16) Uani 1 1 d . . .
C17 C 0.2689(4) 0.3053(4) -0.0565(3) 0.0433(17) Uani 1 1 d . . .
H17 H 0.2638 0.2607 -0.0744 0.052 Uiso 1 1 calc R . .
C18 C 0.3500(4) 0.3067(4) -0.0652(3) 0.0462(18) Uani 1 1 d . . .
C19 C 0.3552(4) 0.3759(4) -0.0418(3) 0.0474(18) Uani 1 1 d . . .
C20 C 0.2795(4) 0.4398(4) -0.0120(3) 0.0431(17) Uani 1 1 d . . .
H20 H 0.2821 0.4882 0.0007 0.052 Uiso 1 1 calc R . .
C21 C 0.1990(4) 0.4338(4) -0.0005(3) 0.0370(15) Uani 1 1 d . . .
C22 C 0.0928(4) 0.4333(4) 0.3531(3) 0.0470(18) Uani 1 1 d . . .
H22A H 0.0301 0.4542 0.3496 0.056 Uiso 1 1 calc R . .
H22B H 0.0970 0.4409 0.3988 0.056 Uiso 1 1 calc R . .
C23 C 0.1389(4) 0.3420(4) 0.3355(3) 0.0354(15) Uani 1 1 d . . .
C24 C 0.2283(4) 0.3008(3) 0.3290(3) 0.0304(14) Uani 1 1 d . . .
H24 H 0.2609 0.3276 0.3407 0.037 Uiso 1 1 calc R . .
C25 C 0.2713(4) 0.2219(3) 0.3059(3) 0.0283(13) Uani 1 1 d . . .
C26 C 0.2220(4) 0.1821(4) 0.2873(3) 0.0345(14) Uani 1 1 d . . .
H26 H 0.2510 0.1283 0.2692 0.041 Uiso 1 1 calc R . .
C27 C 0.1330(4) 0.2218(4) 0.2957(3) 0.0406(16) Uani 1 1 d . . .
C28 C 0.0905(4) 0.3023(4) 0.3193(3) 0.0451(17) Uani 1 1 d . . .
H28 H 0.0285 0.3301 0.3243 0.054 Uiso 1 1 calc R . .
C29 C 0.0801(5) 0.1807(5) 0.2767(4) 0.054(2) Uani 1 1 d . . .
H29A H 0.0826 0.1358 0.3076 0.065 Uiso 1 1 calc R . .
H29B H 0.0182 0.2210 0.2798 0.065 Uiso 1 1 calc R . .
C30 C 0.3697(4) 0.1769(4) 0.2960(3) 0.0307(14) Uani 1 1 d . . .
C31 C 0.2528(5) 0.0431(5) 0.0421(5) 0.065(2) Uani 1 1 d . . .
H31A H 0.2208 0.0577 0.0045 0.078 Uiso 1 1 calc R . .
H31B H 0.2760 -0.0170 0.0477 0.078 Uiso 1 1 calc R . .
C32 C 0.3285(4) 0.0676(4) 0.0276(4) 0.0448(18) Uani 1 1 d . . .
C33 C 0.3825(4) 0.0562(4) 0.0734(3) 0.0402(16) Uani 1 1 d . . .
H33 H 0.3741 0.0300 0.1134 0.048 Uiso 1 1 calc R . .
C34 C 0.4485(4) 0.0825(4) 0.0616(3) 0.0339(15) Uani 1 1 d . A .
C35 C 0.4641(4) 0.1185(4) 0.0032(3) 0.0385(16) Uani 1 1 d . . .
H35 H 0.5092 0.1369 -0.0045 0.046 Uiso 1 1 calc R . .
C36 C 0.4120(4) 0.1273(4) -0.0448(3) 0.0439(18) Uani 1 1 d . . .
C37 C 0.3479(4) 0.1013(4) -0.0331(4) 0.050(2) Uani 1 1 d . . .
H37 H 0.3149 0.1057 -0.0665 0.060 Uiso 1 1 calc R . .
C38 C 0.4285(5) 0.1709(5) -0.1096(3) 0.062(2) Uani 1 1 d . . .
H38A H 0.4860 0.1356 -0.1348 0.074 Uiso 1 1 calc R . .
H38B H 0.3830 0.1789 -0.1363 0.074 Uiso 1 1 calc R . .
C39 C 0.5054(4) 0.0694(4) 0.1131(3) 0.0326(15) Uani 1 1 d . . .
C40 C 0.4489(5) 0.4383(5) -0.0223(4) 0.053(2) Uani 1 1 d . . .
H40A H 0.4056 0.4924 -0.0344 0.063 Uiso 1 1 calc R . .
H40B H 0.5079 0.4350 -0.0394 0.063 Uiso 1 1 calc R . .
C41 C 0.4384(4) 0.4327(4) 0.0509(4) 0.0430(17) Uani 1 1 d . . .
C42 C 0.4865(4) 0.3610(4) 0.0818(3) 0.0383(16) Uani 1 1 d . . .
H42 H 0.5298 0.3155 0.0564 0.046 Uiso 1 1 calc R . .
C43 C 0.4722(4) 0.3552(4) 0.1489(3) 0.0356(15) Uani 1 1 d . A .
C44 C 0.4071(4) 0.4207(3) 0.1865(3) 0.0352(15) Uani 1 1 d . . .
H44 H 0.3954 0.4154 0.2325 0.042 Uiso 1 1 calc R . .
C45 C 0.3596(4) 0.4936(4) 0.1566(3) 0.0381(16) Uani 1 1 d . . .
C46 C 0.3759(4) 0.4975(4) 0.0908(4) 0.0478(19) Uani 1 1 d . . .
H46 H 0.3430 0.5472 0.0705 0.057 Uiso 1 1 calc R . .
C47 C 0.2883(5) 0.5640(4) 0.1971(4) 0.061(2) Uani 1 1 d . . .
H47A H 0.3149 0.5855 0.2255 0.073 Uiso 1 1 calc R . .
H47B H 0.2579 0.6087 0.1678 0.073 Uiso 1 1 calc R . .
C48 C 0.5221(4) 0.2748(3) 0.1823(3) 0.0286(13) Uani 1 1 d . . .
C50 C 1.0672(4) -0.1831(4) 0.4180(3) 0.0360(15) Uani 1 1 d . . .
H50A H 1.1067 -0.1568 0.4208 0.043 Uiso 1 1 calc R . .
H50B H 1.0923 -0.2384 0.4372 0.043 Uiso 1 1 calc R . .
C51 C 1.0629(4) -0.1917(4) 0.3464(3) 0.0311(14) Uani 1 1 d . . .
C52 C 1.0636(4) -0.1276(4) 0.3048(3) 0.0360(15) Uani 1 1 d . . .
H52 H 1.0690 -0.0825 0.3216 0.043 Uiso 1 1 calc R . .
C53 C 1.0565(4) -0.1290(4) 0.2398(3) 0.0350(15) Uani 1 1 d . . .
C54 C 1.0493(4) -0.1950(3) 0.2144(3) 0.0287(14) Uani 1 1 d . . .
C55 C 1.0519(4) -0.2594(3) 0.2542(3) 0.0286(13) Uani 1 1 d . . .
H55 H 1.0497 -0.3056 0.2365 0.034 Uiso 1 1 calc R . .
C56 C 1.0577(4) -0.2586(3) 0.3216(3) 0.0292(14) Uani 1 1 d . . .
C57 C 1.0519(4) -0.3294(4) 0.3636(3) 0.0327(14) Uani 1 1 d . . .
H57A H 1.0841 -0.3810 0.3379 0.039 Uiso 1 1 calc R . .
H57B H 1.0810 -0.3346 0.4018 0.039 Uiso 1 1 calc R . .
C58 C 0.9584(4) -0.3190(3) 0.3875(3) 0.0279(13) Uani 1 1 d . . .
C59 C 0.9173(4) -0.3418(3) 0.3449(3) 0.0299(14) Uani 1 1 d . . .
H59 H 0.9501 -0.3675 0.3045 0.036 Uiso 1 1 calc R . .
C60 C 0.8314(4) -0.3281(4) 0.3598(3) 0.0344(15) Uani 1 1 d . . .
C61 C 0.7838(4) -0.2944(4) 0.4212(3) 0.0402(16) Uani 1 1 d . . .
C62 C 0.8250(4) -0.2774(4) 0.4648(3) 0.0377(15) Uani 1 1 d . . .
H62 H 0.7941 -0.2585 0.5074 0.045 Uiso 1 1 calc R . .
C63 C 0.9130(4) -0.2871(4) 0.4483(3) 0.0351(15) Uani 1 1 d . . .
C64 C 0.9494(4) -0.2582(4) 0.4989(3) 0.0367(15) Uani 1 1 d . . .
H64A H 0.9270 -0.2717 0.5431 0.044 Uiso 1 1 calc R . .
H64B H 1.0139 -0.2883 0.4918 0.044 Uiso 1 1 calc R . .
C65 C 0.9247(4) -0.1670(4) 0.4956(3) 0.0365(15) Uani 1 1 d . . .
C66 C 0.8446(4) -0.1118(4) 0.5300(3) 0.0400(16) Uani 1 1 d . . .
H66 H 0.8100 -0.1340 0.5578 0.048 Uiso 1 1 calc R . .
C67 C 0.8133(4) -0.0286(4) 0.5261(3) 0.0407(17) Uani 1 1 d . . .
C68 C 0.8645(4) 0.0054(4) 0.4883(3) 0.0414(18) Uani 1 1 d . . .
C69 C 0.9458(4) -0.0459(4) 0.4559(3) 0.0371(16) Uani 1 1 d . . .
H69 H 0.9818 -0.0225 0.4315 0.045 Uiso 1 1 calc R . .
C70 C 0.9772(4) -0.1322(4) 0.4580(3) 0.0367(16) Uani 1 1 d . . .
C71 C 1.0185(4) -0.2483(3) 0.1226(3) 0.0312(14) Uani 1 1 d . . .
H71A H 1.0614 -0.3047 0.1303 0.037 Uiso 1 1 calc R . .
H71B H 1.0211 -0.2406 0.0749 0.037 Uiso 1 1 calc R . .
C72 C 0.9292(4) -0.2392(4) 0.1521(3) 0.0309(14) Uani 1 1 d . . .
C73 C 0.8575(4) -0.1636(3) 0.1533(3) 0.0264(13) Uani 1 1 d . . .
H73 H 0.8646 -0.1187 0.1310 0.032 Uiso 1 1 calc R . .
C74 C 0.7766(4) -0.1528(3) 0.1861(3) 0.0269(13) Uani 1 1 d . A .
C75 C 0.7652(4) -0.2187(3) 0.2184(3) 0.0292(13) Uani 1 1 d . . .
H75 H 0.7093 -0.2106 0.2416 0.035 Uiso 1 1 calc R . .
C76 C 0.8347(4) -0.2965(3) 0.2169(3) 0.0297(14) Uani 1 1 d . . .
C77 C 0.9163(4) -0.3051(3) 0.1828(3) 0.0302(14) Uani 1 1 d . . .
H77 H 0.9644 -0.3576 0.1805 0.036 Uiso 1 1 calc R . .
C78 C 0.8249(4) -0.3660(4) 0.2531(3) 0.0381(15) Uani 1 1 d . . .
H78A H 0.7889 -0.3840 0.2313 0.046 Uiso 1 1 calc R . .
H78B H 0.8833 -0.4125 0.2517 0.046 Uiso 1 1 calc R . .
C79 C 0.6985(4) -0.0694(4) 0.1902(3) 0.0292(14) Uani 1 1 d . . .
C80 C 0.6408(4) -0.2368(4) 0.4895(4) 0.0480(18) Uani 1 1 d . . .
H80A H 0.6660 -0.2624 0.5291 0.058 Uiso 1 1 calc R . .
H80B H 0.5831 -0.2381 0.4933 0.058 Uiso 1 1 calc R . .
C81 C 0.6285(4) -0.1497(4) 0.4869(3) 0.0365(15) Uani 1 1 d . . .
C82 C 0.5976(4) -0.1001(4) 0.4345(3) 0.0384(16) Uani 1 1 d . . .
H82 H 0.5813 -0.1212 0.4010 0.046 Uiso 1 1 calc R . .
C83 C 0.5901(4) -0.0204(4) 0.4307(3) 0.0317(14) Uani 1 1 d . . .
C84 C 0.6128(4) 0.0096(4) 0.4808(3) 0.0443(17) Uani 1 1 d . . .
H84 H 0.6081 0.0641 0.4784 0.053 Uiso 1 1 calc R . .
C85 C 0.6417(4) -0.0374(4) 0.5339(3) 0.0435(17) Uani 1 1 d . . .
C86 C 0.6476(4) -0.1170(4) 0.5363(3) 0.0452(18) Uani 1 1 d . . .
H86 H 0.6654 -0.1496 0.5733 0.054 Uiso 1 1 calc R . .
C87 C 0.6696(4) -0.0036(5) 0.5867(3) 0.054(2) Uani 1 1 d . . .
H87A H 0.6175 0.0411 0.6107 0.065 Uiso 1 1 calc R . .
H87B H 0.6946 -0.0476 0.6182 0.065 Uiso 1 1 calc R . .
C88 C 0.5583(4) 0.0325(4) 0.3748(3) 0.0342(15) Uani 1 1 d . . .
C90 C 0.8748(5) 0.1270(4) 0.4442(4) 0.053(2) Uani 1 1 d . . .
H90A H 0.9355 0.1058 0.4531 0.064 Uiso 1 1 calc R . .
H90B H 0.8465 0.1869 0.4528 0.064 Uiso 1 1 calc R . .
C91 C 0.8771(4) 0.1116(4) 0.3722(3) 0.0377(16) Uani 1 1 d . . .
C92 C 0.8012(4) 0.1302(4) 0.3470(3) 0.0349(15) Uani 1 1 d . . .
H92 H 0.7462 0.1575 0.3740 0.042 Uiso 1 1 calc R . .
C93 C 0.8038(4) 0.1100(4) 0.2837(3) 0.0352(15) Uani 1 1 d . A .
C94 C 0.8840(4) 0.0700(3) 0.2437(3) 0.0362(15) Uani 1 1 d . . .
H94 H 0.8861 0.0540 0.2006 0.043 Uiso 1 1 calc R . .
C95 C 0.9618(4) 0.0532(3) 0.2674(3) 0.0329(15) Uani 1 1 d . . .
C96 C 0.9569(4) 0.0729(4) 0.3295(3) 0.0376(16) Uani 1 1 d . . .
H96 H 1.0098 0.0601 0.3456 0.045 Uiso 1 1 calc R . .
C97 C 1.0487(4) 0.0072(4) 0.2236(3) 0.0398(16) Uani 1 1 d . . .
H97A H 1.0561 0.0436 0.1877 0.048 Uiso 1 1 calc R . .
H97B H 1.0966 -0.0066 0.2492 0.048 Uiso 1 1 calc R . .
C98 C 0.7204(4) 0.1286(3) 0.2582(3) 0.0328(14) Uani 1 1 d . . .
C100 C 0.5597(6) 0.2647(6) 0.4278(4) 0.068(2) Uani 1 1 d . . .
H100 H 0.5976 0.2086 0.4327 0.082 Uiso 1 1 calc R . .
C101 C 0.5640(6) 0.3207(7) 0.4667(5) 0.084(3) Uani 1 1 d . . .
H101 H 0.6015 0.3044 0.4987 0.101 Uiso 1 1 calc R . .
C102 C 0.5098(8) 0.4040(8) 0.4569(5) 0.099(4) Uani 1 1 d . . .
C103 C 0.4551(8) 0.4249(6) 0.4102(5) 0.095(4) Uani 1 1 d . . .
H103 H 0.4188 0.4806 0.4024 0.114 Uiso 1 1 calc R . .
C104 C 0.4549(7) 0.3607(5) 0.3746(4) 0.077(3) Uani 1 1 d . . .
H104 H 0.4166 0.3744 0.3434 0.092 Uiso 1 1 calc R . .
C105 C 0.5226(7) 0.4641(7) 0.5017(6) 0.111(4) Uani 1 1 d . . .
H105 H 0.5647 0.4440 0.5303 0.133 Uiso 1 1 calc R . .
O120 O 0.2398(5) 0.6478(4) 1.0051(4) 0.102(3) Uani 1 1 d . . .
N120 N 0.1845(6) 0.7202(5) 0.9188(4) 0.084(3) Uani 1 1 d . . .
C122 C 0.2447(7) 0.6912(6) 0.9584(6) 0.093(4) Uani 1 1 d . . .
H122 H 0.2932 0.7049 0.9498 0.111 Uiso 1 1 calc R . .
C121 C 0.1056(8) 0.7069(8) 0.9306(6) 0.120(4) Uani 1 1 d . . .
H12A H 0.0554 0.7582 0.9240 0.180 Uiso 1 1 calc R . .
H12B H 0.0969 0.6885 0.9756 0.180 Uiso 1 1 calc R . .
H12C H 0.1113 0.6649 0.9003 0.180 Uiso 1 1 calc R . .
C120 C 0.1902(12) 0.7746(10) 0.8652(8) 0.187(9) Uani 1 1 d . . .
H12D H 0.1565 0.8317 0.8799 0.280 Uiso 1 1 calc R . .
H12E H 0.1664 0.7644 0.8289 0.280 Uiso 1 1 calc R . .
H12F H 0.2515 0.7642 0.8507 0.280 Uiso 1 1 calc R . .
O25 O 0.7303(4) 0.1078(3) 0.0556(3) 0.0681(16) Uani 1 1 d . A 1
N2 N 0.7068(5) 0.1754(5) -0.0469(5) 0.097(3) Uani 1 1 d . A 1
C106 C 0.6794(7) 0.1531(6) 0.0130(5) 0.080(3) Uani 1 1 d . A 1
H106 H 0.6181 0.1714 0.0258 0.096 Uiso 1 1 calc R A 1
C107 C 0.8037(8) 0.1439(10) -0.0652(7) 0.163(7) Uani 1 1 d . A 1
H10A H 0.8304 0.1324 -0.0255 0.244 Uiso 1 1 calc R A 1
H10B H 0.8180 0.1853 -0.0909 0.244 Uiso 1 1 calc R A 1
H10C H 0.8263 0.0935 -0.0911 0.244 Uiso 1 1 calc R A 1
C108 C 0.6523(8) 0.2229(8) -0.0933(9) 0.169(8) Uani 1 1 d . A 1
H10D H 0.6656 0.2699 -0.1069 0.253 Uiso 1 1 calc R A 1
H10E H 0.5907 0.2426 -0.0732 0.253 Uiso 1 1 calc R A 1
H10F H 0.6633 0.1886 -0.1314 0.253 Uiso 1 1 calc R A 1
O130 O 0.2498(8) 0.6430(8) 0.5109(7) 0.192(3) Uani 1 1 d . . .
N130 N 0.1821(10) 0.5488(10) 0.5078(9) 0.192(3) Uani 1 1 d . . .
C131 C 0.1014(11) 0.5342(10) 0.5286(10) 0.192(3) Uani 1 1 d . . .
H13A H 0.0532 0.5847 0.5476 0.288 Uiso 1 1 calc R . .
H13B H 0.1128 0.4906 0.5611 0.288 Uiso 1 1 calc R . .
H13C H 0.0856 0.5178 0.4906 0.288 Uiso 1 1 calc R . .
C132 C 0.1977(13) 0.6226(14) 0.5206(12) 0.192(3) Uani 1 1 d . . .
H132 H 0.1465 0.6635 0.5442 0.230 Uiso 1 1 calc R . .
C130 C 0.2364(11) 0.4956(10) 0.4381(10) 0.192(3) Uani 1 1 d . . .
H13D H 0.1961 0.4840 0.4168 0.288 Uiso 1 1 calc R . .
H13E H 0.2839 0.4439 0.4481 0.288 Uiso 1 1 calc R . .
H13F H 0.2607 0.5281 0.4089 0.288 Uiso 1 1 calc R . .
O30 O 0.4591(4) -0.0774(4) 0.2602(3) 0.0792(18) Uani 1 1 d . . .

loop_
_atom_site_aniso_label
_atom_site_aniso_U_11
_atom_site_aniso_U_22
_atom_site_aniso_U_33
_atom_site_aniso_U_23
_atom_site_aniso_U_13
_atom_site_aniso_U_12
Cu1 0.0275(4) 0.0192(4) 0.0356(4) -0.0055(3) -0.0113(3) -0.0040(3)
Cu2 0.0270(4) 0.0259(4) 0.0366(5) -0.0074(3) -0.0090(3) -0.0064(3)
Cu3 0.0261(4) 0.0238(4) 0.0318(4) -0.0056(3) -0.0090(3) -0.0028(3)
O1 0.039(3) 0.033(3) 0.085(4) -0.027(2) -0.005(3) -0.006(2)
O2 0.053(3) 0.031(3) 0.058(3) -0.013(2) -0.009(2) -0.006(2)
O3 0.046(3) 0.041(3) 0.087(4) 0.011(3) -0.021(3) -0.029(2)
O4 0.038(3) 0.033(3) 0.102(4) -0.004(3) -0.023(3) -0.011(2)
O5 0.040(3) 0.061(3) 0.033(3) -0.008(2) -0.006(2) 0.002(2)
O6 0.036(3) 0.054(3) 0.060(3) 0.001(2) 0.001(2) -0.011(2)
O7 0.028(2) 0.035(3) 0.047(3) -0.007(2) -0.012(2) -0.0072(19)
O8 0.034(3) 0.044(3) 0.048(3) -0.020(2) -0.015(2) 0.007(2)
O9 0.033(3) 0.041(3) 0.037(3) 0.000(2) -0.0126(19) -0.012(2)
O10 0.048(3) 0.028(2) 0.052(3) 0.006(2) -0.028(2) -0.012(2)
O11 0.037(3) 0.019(2) 0.050(3) -0.0011(19) -0.008(2) -0.006(2)
O12 0.033(3) 0.036(3) 0.039(3) -0.0016(19) -0.006(2) -0.005(2)
O13 0.036(3) 0.029(2) 0.052(3) 0.002(2) -0.001(2) -0.014(2)
O14 0.033(2) 0.033(2) 0.036(3) -0.0065(18) -0.0001(18) -0.0127(19)
O15 0.033(2) 0.036(3) 0.046(3) 0.0020(19) -0.015(2) -0.015(2)
O16 0.030(3) 0.048(3) 0.055(3) 0.000(2) -0.002(2) -0.013(2)
O17 0.038(3) 0.047(3) 0.044(3) -0.027(2) -0.010(2) 0.006(2)
O18 0.042(3) 0.033(3) 0.054(3) -0.021(2) -0.017(2) -0.001(2)
O19 0.033(2) 0.022(2) 0.039(3) -0.0080(19) -0.0073(19) -0.0031(18)
O20 0.033(3) 0.034(3) 0.042(3) 0.0022(19) -0.012(2) 0.002(2)
O21 0.037(3) 0.037(3) 0.031(2) -0.0045(18) -0.0072(19) -0.009(2)
O22 0.054(3) 0.042(3) 0.046(3) 0.003(2) -0.021(2) -0.023(2)
O23 0.030(3) 0.044(3) 0.047(3) -0.011(2) -0.014(2) -0.009(2)
O24 0.029(3) 0.039(3) 0.054(3) -0.008(2) -0.016(2) -0.006(2)
N1 0.047(4) 0.038(4) 0.050(4) -0.023(3) -0.002(3) -0.013(3)
C1 0.037(4) 0.027(4) 0.056(5) 0.003(3) -0.008(3) -0.001(3)
C2 0.027(4) 0.016(3) 0.054(4) -0.005(3) -0.001(3) 0.008(3)
C3 0.032(4) 0.017(3) 0.056(5) -0.006(3) -0.003(3) -0.001(3)
C4 0.028(4) 0.020(3) 0.078(6) -0.020(3) -0.004(3) -0.002(3)
C5 0.046(4) 0.015(3) 0.046(4) -0.011(3) -0.006(3) 0.002(3)
C6 0.024(4) 0.018(3) 0.062(5) -0.005(3) -0.003(3) 0.002(3)
C7 0.031(4) 0.014(3) 0.058(5) -0.006(3) -0.007(3) -0.002(3)
C8 0.022(3) 0.035(4) 0.058(5) 0.003(3) -0.009(3) -0.004(3)
C9 0.020(3) 0.031(4) 0.063(5) 0.001(3) -0.019(3) -0.006(3)
C10 0.030(4) 0.026(4) 0.068(5) -0.003(3) -0.020(3) -0.013(3)
C11 0.031(4) 0.044(4) 0.070(5) 0.007(4) -0.021(3) -0.024(3)
C12 0.035(4) 0.034(4) 0.083(6) 0.004(4) -0.032(4) -0.016(3)
C13 0.030(4) 0.036(4) 0.074(5) -0.014(4) -0.018(3) -0.009(3)
C14 0.026(4) 0.042(4) 0.061(5) -0.005(3) -0.025(3) -0.006(3)
C15 0.032(4) 0.036(4) 0.055(4) -0.005(3) -0.022(3) -0.005(3)
C16 0.036(4) 0.039(4) 0.035(4) 0.004(3) -0.014(3) -0.003(3)
C17 0.033(4) 0.044(4) 0.043(4) 0.005(3) -0.018(3) -0.003(3)
C18 0.034(4) 0.045(4) 0.042(4) 0.003(3) -0.010(3) 0.000(3)
C19 0.029(4) 0.054(5) 0.046(4) 0.011(3) -0.003(3) -0.007(3)
C20 0.041(4) 0.038(4) 0.041(4) 0.010(3) -0.001(3) -0.012(3)
C21 0.028(4) 0.038(4) 0.038(4) 0.012(3) -0.014(3) -0.006(3)
C22 0.039(4) 0.036(4) 0.048(4) -0.012(3) 0.000(3) 0.000(3)
C23 0.025(4) 0.035(4) 0.035(4) -0.007(3) 0.001(3) -0.003(3)
C24 0.034(4) 0.017(3) 0.034(3) 0.000(2) -0.004(3) -0.005(3)
C25 0.027(3) 0.024(3) 0.029(3) 0.001(2) -0.004(2) -0.006(3)
C26 0.033(4) 0.023(3) 0.043(4) -0.002(3) -0.006(3) -0.008(3)
C27 0.035(4) 0.036(4) 0.055(4) 0.010(3) -0.014(3) -0.018(3)
C28 0.032(4) 0.044(4) 0.043(4) 0.007(3) 0.002(3) -0.006(3)
C29 0.038(4) 0.054(5) 0.075(6) 0.022(4) -0.014(4) -0.027(4)
C30 0.029(3) 0.027(3) 0.031(3) 0.001(3) -0.017(3) -0.003(3)
C31 0.055(5) 0.039(4) 0.102(7) -0.014(4) -0.041(5) -0.010(4)
C32 0.034(4) 0.026(4) 0.068(5) -0.016(3) -0.026(3) 0.003(3)
C33 0.030(4) 0.031(4) 0.050(4) -0.009(3) -0.015(3) 0.000(3)
C34 0.030(4) 0.024(3) 0.040(4) -0.012(3) -0.014(3) 0.001(3)
C35 0.031(4) 0.033(4) 0.041(4) -0.012(3) -0.015(3) 0.002(3)
C36 0.032(4) 0.042(4) 0.035(4) -0.017(3) -0.016(3) 0.011(3)
C37 0.034(4) 0.044(4) 0.056(5) -0.027(4) -0.028(3) 0.009(3)
C38 0.055(5) 0.061(5) 0.037(4) -0.015(4) -0.018(4) 0.012(4)
C39 0.026(3) 0.019(3) 0.041(4) -0.014(3) -0.006(3) 0.004(3)
C40 0.032(4) 0.055(5) 0.069(5) 0.022(4) -0.004(3) -0.021(4)
C41 0.020(3) 0.035(4) 0.069(5) 0.011(3) -0.004(3) -0.008(3)
C42 0.024(3) 0.028(4) 0.060(5) -0.001(3) -0.006(3) -0.009(3)
C43 0.026(4) 0.032(4) 0.048(4) 0.002(3) -0.011(3) -0.011(3)
C44 0.027(3) 0.020(3) 0.056(4) -0.009(3) -0.002(3) -0.008(3)
C45 0.037(4) 0.026(4) 0.055(5) -0.004(3) -0.008(3) -0.017(3)
C46 0.033(4) 0.023(4) 0.090(6) 0.017(3) -0.021(4) -0.014(3)
C47 0.040(4) 0.018(4) 0.111(7) -0.017(4) -0.008(4) 0.001(3)
C48 0.030(4) 0.015(3) 0.043(4) -0.002(3) -0.013(3) -0.008(3)
C50 0.035(4) 0.037(4) 0.036(4) -0.012(3) -0.009(3) -0.012(3)
C51 0.024(3) 0.026(3) 0.039(4) -0.007(3) -0.006(3) -0.005(3)
C52 0.025(3) 0.028(4) 0.056(5) -0.007(3) -0.009(3) -0.010(3)
C53 0.030(4) 0.028(4) 0.042(4) -0.002(3) -0.006(3) -0.008(3)
C54 0.021(3) 0.024(3) 0.038(4) -0.008(3) -0.002(3) -0.007(3)
C55 0.026(3) 0.023(3) 0.032(3) -0.008(2) 0.004(2) -0.009(3)
C56 0.018(3) 0.024(3) 0.040(4) -0.008(3) -0.008(2) 0.000(2)
C57 0.036(4) 0.031(4) 0.029(3) -0.006(3) -0.005(3) -0.011(3)
C58 0.027(3) 0.016(3) 0.031(3) -0.001(2) -0.004(3) 0.000(2)
C59 0.032(4) 0.032(3) 0.022(3) -0.003(2) -0.003(2) -0.009(3)
C60 0.032(4) 0.034(4) 0.037(4) 0.004(3) -0.012(3) -0.012(3)
C61 0.029(4) 0.036(4) 0.048(4) 0.009(3) -0.003(3) -0.009(3)
C62 0.036(4) 0.034(4) 0.035(4) 0.006(3) -0.011(3) -0.006(3)
C63 0.037(4) 0.032(4) 0.034(4) 0.006(3) -0.008(3) -0.012(3)
C64 0.034(4) 0.042(4) 0.027(3) 0.001(3) -0.008(3) -0.008(3)
C65 0.025(3) 0.043(4) 0.033(4) -0.012(3) -0.009(3) -0.002(3)
C66 0.028(4) 0.051(5) 0.032(4) -0.013(3) -0.010(3) -0.004(3)
C67 0.036(4) 0.048(4) 0.029(4) -0.013(3) -0.017(3) -0.003(3)
C68 0.039(4) 0.037(4) 0.041(4) -0.019(3) -0.026(3) 0.000(3)
C69 0.036(4) 0.038(4) 0.037(4) -0.015(3) -0.022(3) -0.008(3)
C70 0.025(3) 0.041(4) 0.040(4) -0.015(3) -0.018(3) -0.003(3)
C71 0.039(4) 0.019(3) 0.029(3) -0.010(2) -0.006(3) -0.004(3)
C72 0.030(4) 0.030(3) 0.027(3) -0.015(3) -0.001(3) -0.006(3)
C73 0.030(4) 0.020(3) 0.028(3) -0.003(2) -0.012(3) -0.006(3)
C74 0.028(3) 0.024(3) 0.027(3) -0.007(2) -0.013(3) -0.005(3)
C75 0.031(3) 0.031(4) 0.025(3) -0.006(2) -0.009(2) -0.010(3)
C76 0.031(4) 0.024(3) 0.033(3) -0.008(2) -0.013(3) -0.006(3)
C77 0.033(4) 0.024(3) 0.027(3) -0.008(2) -0.015(3) -0.001(3)
C78 0.036(4) 0.030(4) 0.049(4) -0.005(3) -0.012(3) -0.012(3)
C79 0.026(3) 0.034(4) 0.024(3) -0.007(3) -0.009(3) -0.006(3)
C80 0.028(4) 0.052(5) 0.054(5) 0.010(3) -0.002(3) -0.010(3)
C81 0.025(3) 0.043(4) 0.031(4) 0.001(3) 0.001(3) -0.006(3)
C82 0.033(4) 0.037(4) 0.033(4) -0.003(3) -0.001(3) -0.004(3)
C83 0.026(3) 0.034(4) 0.024(3) -0.005(3) -0.005(2) -0.001(3)
C84 0.024(4) 0.050(4) 0.042(4) -0.005(3) 0.001(3) -0.001(3)
C85 0.026(4) 0.057(5) 0.031(4) -0.003(3) -0.007(3) 0.000(3)
C86 0.030(4) 0.050(5) 0.031(4) 0.012(3) -0.006(3) 0.005(3)
C87 0.031(4) 0.067(5) 0.034(4) -0.014(3) -0.013(3) 0.012(4)
C88 0.027(3) 0.043(4) 0.030(4) -0.011(3) -0.008(3) -0.010(3)
C90 0.046(4) 0.036(4) 0.074(5) -0.031(4) -0.027(4) -0.003(3)
C91 0.035(4) 0.020(3) 0.063(5) -0.006(3) -0.017(3) -0.012(3)
C92 0.025(3) 0.025(3) 0.054(4) -0.011(3) -0.017(3) -0.005(3)
C93 0.025(3) 0.025(3) 0.055(4) -0.001(3) -0.013(3) -0.008(3)
C94 0.042(4) 0.022(3) 0.049(4) 0.002(3) -0.015(3) -0.016(3)
C95 0.026(3) 0.015(3) 0.057(4) -0.002(3) -0.007(3) -0.009(3)
C96 0.032(4) 0.026(3) 0.063(5) -0.005(3) -0.015(3) -0.017(3)
C97 0.035(4) 0.027(4) 0.061(5) 0.004(3) -0.008(3) -0.017(3)
C98 0.038(4) 0.020(3) 0.046(4) -0.004(3) -0.013(3) -0.014(3)
C100 0.066(6) 0.081(6) 0.063(6) -0.037(5) -0.012(4) -0.031(5)
C101 0.075(6) 0.089(8) 0.097(7) -0.059(6) -0.004(5) -0.038(6)
C102 0.140(10) 0.130(11) 0.073(7) -0.060(7) 0.020(6) -0.107(9)
C103 0.154(10) 0.046(5) 0.076(7) -0.029(5) 0.013(7) -0.040(6)
C104 0.100(7) 0.052(6) 0.066(6) -0.015(4) -0.008(5) -0.021(5)
C105 0.071(8) 0.112(10) 0.111(9) 0.008(8) 0.008(7) -0.010(7)
O120 0.155(7) 0.044(4) 0.106(6) 0.030(4) -0.078(5) -0.024(4)
N120 0.123(7) 0.085(6) 0.091(6) 0.055(5) -0.065(5) -0.079(5)
C122 0.121(9) 0.061(6) 0.130(9) 0.031(6) -0.088(8) -0.050(6)
C121 0.126(10) 0.167(12) 0.114(10) 0.052(9) -0.050(8) -0.102(10)
C120 0.27(2) 0.247(18) 0.177(15) 0.130(14) -0.097(14) -0.230(17)
O25 0.091(4) 0.039(3) 0.059(4) -0.005(3) 0.007(3) -0.020(3)
N2 0.055(5) 0.092(6) 0.116(7) -0.001(5) 0.025(5) -0.019(4)
C106 0.076(7) 0.080(7) 0.076(7) -0.010(5) 0.029(5) -0.041(6)
C107 0.107(11) 0.197(16) 0.157(14) -0.010(11) 0.067(9) -0.071(10)
C108 0.083(9) 0.099(10) 0.27(2) 0.112(12) -0.034(10) -0.004(7)
O130 0.127(6) 0.154(6) 0.259(8) 0.019(6) -0.009(6) -0.037(5)
N130 0.127(6) 0.154(6) 0.259(8) 0.019(6) -0.009(6) -0.037(5)
C131 0.127(6) 0.154(6) 0.259(8) 0.019(6) -0.009(6) -0.037(5)
C132 0.127(6) 0.154(6) 0.259(8) 0.019(6) -0.009(6) -0.037(5)
C130 0.127(6) 0.154(6) 0.259(8) 0.019(6) -0.009(6) -0.037(5)
O30 0.094(5) 0.110(5) 0.054(3) -0.040(3) 0.020(3) -0.069(4)

loop_
_atom_type_symbol
_atom_type_description
_atom_type_scat_dispersion_real
_atom_type_scat_dispersion_imag
_atom_type_scat_source
C C 0.0033 0.0016 'International Tables Vol C Tables 4.2.6.8 and 6.1.1.4'
H H 0.0000 0.0000 'International Tables Vol C Tables 4.2.6.8 and 6.1.1.4'
N N 0.0061 0.0033 'International Tables Vol C Tables 4.2.6.8 and 6.1.1.4'
O O 0.0106 0.0060 'International Tables Vol C Tables 4.2.6.8 and 6.1.1.4'
Cu Cu 0.3201 1.2651 'International Tables Vol C Tables 4.2.6.8 and 6.1.1.4'

loop_
_geom_angle_atom_site_label_1
_geom_angle_atom_site_label_2
_geom_angle_atom_site_label_3
_geom_angle
_geom_angle_site_symmetry_1
_geom_angle_site_symmetry_3
_geom_angle_publ_flag
O24 Cu1 O10 173.7(2) . . ?
O24 Cu1 O19 84.25(17) . . ?
O10 Cu1 O19 95.68(17) . . ?
O24 Cu1 O11 95.60(18) . . ?
O10 Cu1 O11 84.95(17) . . ?
O19 Cu1 O11 175.54(18) . . ?
O24 Cu1 O25 94.4(2) . . ?
O10 Cu1 O25 91.9(2) . . ?
O19 Cu1 O25 89.51(18) . . ?
O11 Cu1 O25 86.06(18) . . ?
O22 Cu2 O12 172.08(19) . . ?
O22 Cu2 O23 85.51(19) . . ?
O12 Cu2 O23 95.23(19) . . ?
O22 Cu2 O7 94.95(19) . . ?
O12 Cu2 O7 84.88(18) . . ?
O23 Cu2 O7 175.89(18) . . ?
O22 Cu2 N1 94.1(2) . . ?
O12 Cu2 N1 93.8(2) . . ?
O23 Cu2 N1 85.12(19) . . ?
O7 Cu2 N1 90.77(19) . . ?
O9 Cu3 O8 86.45(18) . . ?
O9 Cu3 O21 170.21(19) . . ?
O8 Cu3 O21 94.56(18) . . ?
O9 Cu3 O20 94.22(18) . . ?
O8 Cu3 O20 169.9(2) . . ?
O21 Cu3 O20 86.50(18) . . ?
O9 Cu3 O30 84.68(19) . . ?
O8 Cu3 O30 96.6(2) . . ?
O21 Cu3 O30 85.53(19) . . ?
O20 Cu3 O30 93.5(2) . . ?
C4 O1 C47 116.8(6) . . ?
C5 O2 C22 118.7(6) . . ?
C11 O3 C29 117.8(5) . . ?
C12 O4 C31 118.2(6) . . ?
C18 O5 C38 117.2(6) . . ?
C19 O6 C40 117.2(5) . . ?
C30 O7 Cu2 127.3(4) . . ?
C30 O8 Cu3 133.6(4) . . ?
C39 O9 Cu3 130.6(4) . . ?
C39 O10 Cu1 129.9(4) . . ?
C48 O11 Cu1 130.3(4) . . ?
C48 O12 Cu2 134.8(4) . . ?
C53 O13 C97 116.7(5) . . ?
C54 O14 C71 117.6(4) . . ?
C60 O15 C78 117.0(5) . . ?
C61 O16 C80 117.6(5) . . ?
C67 O17 C87 117.5(6) . . ?
C68 O18 C90 117.7(5) . . ?
C79 O19 Cu1 129.4(4) . . ?
C79 O20 Cu3 132.1(4) . . ?
C88 O21 Cu3 130.2(4) . . ?
C88 O22 Cu2 132.2(4) . . ?
C98 O23 Cu2 134.5(4) . . ?
C98 O24 Cu1 131.8(4) . . ?
C104 N1 C100 117.8(7) . . ?
C104 N1 Cu2 120.5(5) . . ?
C100 N1 Cu2 119.6(5) . . ?
C2 C1 C21 115.1(5) . . ?
C7 C2 C3 120.5(6) . . ?
C7 C2 C1 123.9(6) . . ?
C3 C2 C1 115.5(6) . . ?
C4 C3 C2 120.2(6) . . ?
C3 C4 O1 126.0(6) . . ?
C3 C4 C5 119.8(6) . . ?
O1 C4 C5 114.2(7) . . ?
C6 C5 O2 125.2(6) . . ?
C6 C5 C4 119.0(6) . . ?
O2 C5 C4 115.8(6) . . ?
C5 C6 C7 122.7(6) . . ?
C2 C7 C6 117.7(6) . . ?
C2 C7 C8 123.3(6) . . ?
C6 C7 C8 119.0(6) . . ?
C7 C8 C9 111.9(5) . . ?
C14 C9 C10 119.0(6) . . ?
C14 C9 C8 124.1(6) . . ?
C10 C9 C8 116.9(6) . . ?
C11 C10 C9 122.4(7) . . ?
C10 C11 O3 125.8(7) . . ?
C10 C11 C12 119.1(7) . . ?
O3 C11 C12 115.1(6) . . ?
C13 C12 O4 125.6(7) . . ?
C13 C12 C11 119.4(6) . . ?
O4 C12 C11 114.9(7) . . ?
C12 C13 C14 120.8(7) . . ?
C9 C14 C13 119.2(7) . . ?
C9 C14 C15 124.4(6) . . ?
C13 C14 C15 116.4(6) . . ?
C14 C15 C16 113.1(5) . . ?
C21 C16 C17 119.3(7) . . ?
C21 C16 C15 123.0(6) . . ?
C17 C16 C15 117.6(6) . . ?
C18 C17 C16 122.7(7) . . ?
O5 C18 C17 126.4(7) . . ?
O5 C18 C19 115.7(6) . . ?
C17 C18 C19 117.8(6) . . ?
O6 C19 C20 125.3(7) . . ?
O6 C19 C18 115.2(6) . . ?
C20 C19 C18 119.4(7) . . ?
C19 C20 C21 120.9(7) . . ?
C16 C21 C20 119.5(6) . . ?
C16 C21 C1 124.7(6) . . ?
C20 C21 C1 115.8(6) . . ?
O2 C22 C23 111.4(5) . . ?
C24 C23 C28 119.5(6) . . ?
C24 C23 C22 120.7(6) . . ?
C28 C23 C22 119.4(6) . . ?
C25 C24 C23 121.5(6) . . ?
C24 C25 C26 119.0(5) . . ?
C24 C25 C30 122.1(5) . . ?
C26 C25 C30 118.8(5) . . ?
C27 C26 C25 119.7(6) . . ?
C26 C27 C28 120.3(6) . . ?
C26 C27 C29 120.4(6) . . ?
C28 C27 C29 119.3(6) . . ?
C27 C28 C23 120.0(6) . . ?
O3 C29 C27 111.4(6) . . ?
O8 C30 O7 126.5(6) . . ?
O8 C30 C25 117.2(5) . . ?
O7 C30 C25 116.3(5) . . ?
O4 C31 C32 112.0(6) . . ?
C33 C32 C37 117.3(7) . . ?
C33 C32 C31 120.9(7) . . ?
C37 C32 C31 121.8(6) . . ?
C34 C33 C32 120.9(7) . . ?
C35 C34 C33 120.9(6) . . ?
C35 C34 C39 120.0(6) . . ?
C33 C34 C39 119.1(6) . . ?
C34 C35 C36 118.8(7) . . ?
C37 C36 C35 120.0(7) . . ?
C37 C36 C38 121.9(6) . . ?
C35 C36 C38 118.0(7) . . ?
C36 C37 C32 122.0(6) . . ?
O5 C38 C36 111.3(5) . . ?
O9 C39 O10 126.7(6) . . ?
O9 C39 C34 117.8(6) . . ?
O10 C39 C34 115.4(6) . . ?
O6 C40 C41 113.7(6) . . ?
C42 C41 C46 117.0(7) . . ?
C42 C41 C40 121.4(6) . . ?
C46 C41 C40 121.5(6) . . ?
C43 C42 C41 120.6(6) . . ?
C42 C43 C44 120.3(6) . . ?
C42 C43 C48 120.4(6) . . ?
C44 C43 C48 119.1(6) . . ?
C45 C44 C43 119.8(6) . . ?
C46 C45 C44 118.3(6) . . ?
C46 C45 C47 121.7(6) . . ?
C44 C45 C47 120.0(7) . . ?
C45 C46 C41 123.9(6) . . ?
O1 C47 C45 112.2(5) . . ?
O12 C48 O11 127.2(5) . . ?
O12 C48 C43 116.5(5) . . ?
O11 C48 C43 116.2(6) . . ?
C51 C50 C70 112.8(5) . . ?
C56 C51 C52 119.6(6) . . ?
C56 C51 C50 123.3(5) . . ?
C52 C51 C50 117.1(5) . . ?
C53 C52 C51 120.9(6) . . ?
C52 C53 O13 123.7(6) . . ?
C52 C53 C54 120.2(6) . . ?
O13 C53 C54 116.1(5) . . ?
C55 C54 O14 125.7(5) . . ?
C55 C54 C53 119.2(6) . . ?
O14 C54 C53 115.0(5) . . ?
C54 C55 C56 121.4(5) . . ?
C51 C56 C55 118.6(5) . . ?
C51 C56 C57 123.5(5) . . ?
C55 C56 C57 117.8(5) . . ?
C58 C57 C56 113.8(5) . . ?
C63 C58 C59 119.4(6) . . ?
C63 C58 C57 122.9(5) . . ?
C59 C58 C57 117.7(5) . . ?
C60 C59 C58 121.9(5) . . ?
C59 C60 O15 125.6(6) . . ?
C59 C60 C61 119.3(6) . . ?
O15 C60 C61 115.1(6) . . ?
C62 C61 O16 125.6(6) . . ?
C62 C61 C60 119.2(6) . . ?
O16 C61 C60 115.2(6) . . ?
C61 C62 C63 121.8(6) . . ?
C58 C63 C62 118.2(6) . . ?
C58 C63 C64 124.7(6) . . ?
C62 C63 C64 117.0(5) . . ?
C65 C64 C63 112.6(5) . . ?
C66 C65 C70 116.4(6) . . ?
C66 C65 C64 119.9(6) . . ?
C70 C65 C64 123.7(5) . . ?
C67 C66 C65 124.4(7) . . ?
C66 C67 C68 118.9(6) . . ?
C66 C67 O17 124.9(7) . . ?
C68 C67 O17 116.1(6) . . ?
O18 C68 C69 125.3(7) . . ?
O18 C68 C67 115.6(6) . . ?
C69 C68 C67 119.1(6) . . ?
C68 C69 C70 122.1(7) . . ?
C65 C70 C69 119.0(6) . . ?
C65 C70 C50 123.5(6) . . ?
C69 C70 C50 117.5(6) . . ?
O14 C71 C72 112.8(4) . . ?
C73 C72 C77 118.2(5) . . ?
C73 C72 C71 120.8(5) . . ?
C77 C72 C71 120.8(5) . . ?
C74 C73 C72 121.2(5) . . ?
C73 C74 C75 119.9(5) . . ?
C73 C74 C79 121.7(5) . . ?
C75 C74 C79 118.4(5) . . ?
C76 C75 C74 121.0(6) . . ?
C75 C76 C77 117.3(5) . . ?
C75 C76 C78 121.7(6) . . ?
C77 C76 C78 120.8(5) . . ?
C72 C77 C76 122.3(5) . . ?
O15 C78 C76 113.1(5) . . ?
O20 C79 O19 127.0(5) . . ?
O20 C79 C74 117.1(5) . . ?
O19 C79 C74 115.9(5) . . ?
O16 C80 C81 113.1(5) . . ?
C86 C81 C82 118.7(6) . . ?
C86 C81 C80 120.3(6) . . ?
C82 C81 C80 121.0(6) . . ?
C83 C82 C81 120.9(6) . . ?
C82 C83 C84 118.6(6) . . ?
C82 C83 C88 121.3(5) . . ?
C84 C83 C88 120.1(6) . . ?
C85 C84 C83 121.8(7) . . ?
C84 C85 C86 117.9(6) . . ?
C84 C85 C87 120.3(7) . . ?
C86 C85 C87 121.7(6) . . ?
C81 C86 C85 122.1(6) . . ?
O17 C87 C85 112.2(6) . . ?
O21 C88 O22 125.3(6) . . ?
O21 C88 C83 116.0(6) . . ?
O22 C88 C83 118.6(5) . . ?
O18 C90 C91 113.1(5) . . ?
C92 C91 C96 116.9(6) . . ?
C92 C91 C90 121.5(6) . . ?
C96 C91 C90 121.5(6) . . ?
C93 C92 C91 121.4(6) . . ?
C92 C93 C94 119.9(6) . . ?
C92 C93 C98 120.3(6) . . ?
C94 C93 C98 119.7(6) . . ?
C93 C94 C95 119.7(6) . . ?
C96 C95 C94 118.8(6) . . ?
C96 C95 C97 122.2(6) . . ?
C94 C95 C97 118.8(6) . . ?
C95 C96 C91 123.2(6) . . ?
O13 C97 C95 113.0(5) . . ?
O24 C98 O23 126.6(6) . . ?
O24 C98 C93 116.2(5) . . ?
O23 C98 C93 117.2(5) . . ?
N1 C100 C101 125.2(9) . . ?
C100 C101 C102 116.5(9) . . ?
C103 C102 C101 119.7(8) . . ?
C103 C102 C105 127.4(12) . . ?
C101 C102 C105 112.8(10) . . ?
C102 C103 C104 118.1(9) . . ?
N1 C104 C103 122.6(10) . . ?
C105 C105 C102 117.6(18) 2_666 . ?
C122 N120 C121 122.3(8) . . ?
C122 N120 C120 121.5(9) . . ?
C121 N120 C120 115.9(8) . . ?
O120 C122 N120 122.8(10) . . ?
C106 O25 Cu1 109.1(5) . . ?
C106 N2 C108 126.2(10) . . ?
C106 N2 C107 114.8(10) . . ?
C108 N2 C107 119.0(10) . . ?
O25 C106 N2 126.1(9) . . ?
C131 N130 C132 129.1(17) . . ?
C131 N130 C130 108.0(16) . . ?
C132 N130 C130 117.1(16) . . ?
O130 C132 N130 139(2) . . ?

loop_
_geom_bond_atom_site_label_1
_geom_bond_atom_site_label_2
_geom_bond_distance
_geom_bond_site_symmetry_2
_geom_bond_publ_flag
Cu1 O24 1.932(4) . ?
Cu1 O10 1.946(4) . ?
Cu1 O19 1.966(4) . ?
Cu1 O11 1.976(4) . ?
Cu1 O25 2.290(5) . ?
Cu2 O22 1.924(4) . ?
Cu2 O12 1.937(4) . ?
Cu2 O23 1.949(4) . ?
Cu2 O7 1.953(4) . ?
Cu2 N1 2.272(5) . ?
Cu3 O9 1.913(4) . ?
Cu3 O8 1.929(4) . ?
Cu3 O21 1.934(4) . ?
Cu3 O20 1.937(4) . ?
Cu3 O30 2.351(6) . ?
O1 C4 1.387(8) . ?
O1 C47 1.447(9) . ?
O2 C5 1.385(8) . ?
O2 C22 1.415(8) . ?
O3 C11 1.392(8) . ?
O3 C29 1.440(9) . ?
O4 C12 1.394(8) . ?
O4 C31 1.408(10) . ?
O5 C18 1.374(8) . ?
O5 C38 1.427(10) . ?
O6 C19 1.384(8) . ?
O6 C40 1.446(9) . ?
O7 C30 1.251(7) . ?
O8 C30 1.251(7) . ?
O9 C39 1.239(7) . ?
O10 C39 1.267(8) . ?
O11 C48 1.255(7) . ?
O12 C48 1.235(7) . ?
O13 C53 1.389(7) . ?
O13 C97 1.437(7) . ?
O14 C54 1.374(7) . ?
O14 C71 1.459(7) . ?
O15 C60 1.385(7) . ?
O15 C78 1.427(8) . ?
O16 C61 1.388(8) . ?
O16 C80 1.456(8) . ?
O17 C67 1.405(8) . ?
O17 C87 1.439(10) . ?
O18 C68 1.370(8) . ?
O18 C90 1.417(9) . ?
O19 C79 1.256(7) . ?
O20 C79 1.239(7) . ?
O21 C88 1.262(7) . ?
O22 C88 1.266(8) . ?
O23 C98 1.256(7) . ?
O24 C98 1.255(7) . ?
N1 C104 1.319(10) . ?
N1 C100 1.352(9) . ?
C1 C2 1.509(9) . ?
C1 C21 1.539(9) . ?
C2 C7 1.390(9) . ?
C2 C3 1.413(9) . ?
C3 C4 1.377(10) . ?
C4 C5 1.413(10) . ?
C5 C6 1.368(9) . ?
C6 C7 1.404(9) . ?
C7 C8 1.516(9) . ?
C8 C9 1.529(9) . ?
C9 C14 1.375(9) . ?
C9 C10 1.392(9) . ?
C10 C11 1.366(9) . ?
C11 C12 1.405(11) . ?
C12 C13 1.373(10) . ?
C13 C14 1.423(9) . ?
C14 C15 1.530(10) . ?
C15 C16 1.546(9) . ?
C16 C21 1.362(9) . ?
C16 C17 1.394(9) . ?
C17 C18 1.382(10) . ?
C18 C19 1.410(10) . ?
C19 C20 1.390(9) . ?
C20 C21 1.408(9) . ?
C22 C23 1.529(9) . ?
C23 C24 1.373(8) . ?
C23 C28 1.398(9) . ?
C24 C25 1.367(8) . ?
C25 C26 1.431(8) . ?
C25 C30 1.508(8) . ?
C26 C27 1.363(9) . ?
C27 C28 1.393(9) . ?
C27 C29 1.505(9) . ?
C31 C32 1.517(11) . ?
C32 C33 1.389(9) . ?
C32 C37 1.413(11) . ?
C33 C34 1.383(9) . ?
C34 C35 1.378(9) . ?
C34 C39 1.512(8) . ?
C35 C36 1.410(9) . ?
C36 C37 1.349(10) . ?
C36 C38 1.560(11) . ?
C40 C41 1.505(10) . ?
C41 C42 1.388(9) . ?
C41 C46 1.396(10) . ?
C42 C43 1.380(9) . ?
C43 C44 1.394(8) . ?
C43 C48 1.527(8) . ?
C44 C45 1.390(9) . ?
C45 C46 1.354(10) . ?
C45 C47 1.507(9) . ?
C50 C51 1.526(8) . ?
C50 C70 1.536(8) . ?
C51 C56 1.384(8) . ?
C51 C52 1.401(9) . ?
C52 C53 1.382(9) . ?
C53 C54 1.395(8) . ?
C54 C55 1.371(8) . ?
C55 C56 1.423(8) . ?
C56 C57 1.529(8) . ?
C57 C58 1.526(8) . ?
C58 C63 1.382(8) . ?
C58 C59 1.401(8) . ?
C59 C60 1.366(8) . ?
C60 C61 1.409(9) . ?
C61 C62 1.365(9) . ?
C62 C63 1.424(9) . ?
C63 C64 1.531(9) . ?
C64 C65 1.513(9) . ?
C65 C66 1.405(8) . ?
C65 C70 1.409(9) . ?
C66 C67 1.363(9) . ?
C67 C68 1.386(10) . ?
C68 C69 1.381(9) . ?
C69 C70 1.412(9) . ?
C71 C72 1.489(8) . ?
C72 C73 1.390(8) . ?
C72 C77 1.393(9) . ?
C73 C74 1.372(8) . ?
C74 C75 1.398(8) . ?
C74 C79 1.522(8) . ?
C75 C76 1.398(8) . ?
C76 C77 1.403(8) . ?
C76 C78 1.476(9) . ?
C80 C81 1.491(10) . ?
C81 C86 1.367(10) . ?
C81 C82 1.391(9) . ?
C82 C83 1.385(9) . ?
C83 C84 1.388(9) . ?
C83 C88 1.478(8) . ?
C84 C85 1.376(9) . ?
C85 C86 1.394(10) . ?
C85 C87 1.524(10) . ?
C90 C91 1.532(10) . ?
C91 C92 1.385(8) . ?
C91 C96 1.410(9) . ?
C92 C93 1.378(9) . ?
C93 C94 1.392(9) . ?
C93 C98 1.506(8) . ?
C94 C95 1.406(8) . ?
C95 C96 1.342(9) . ?
C95 C97 1.520(9) . ?
C100 C101 1.368(11) . ?
C101 C102 1.411(15) . ?
C102 C103 1.390(15) . ?
C102 C105 1.581(16) . ?
C103 C104 1.414(12) . ?
C105 C105 1.19(2) 2_666 ?
O120 C122 1.221(12) . ?
N120 C122 1.339(10) . ?
N120 C121 1.450(12) . ?
N120 C120 1.453(12) . ?
O25 C106 1.335(11) . ?
N2 C106 1.351(12) . ?
N2 C108 1.435(14) . ?
N2 C107 1.492(14) . ?
O130 C132 1.09(2) . ?
N130 C131 1.50(2) . ?
N130 C132 1.51(3) . ?
N130 C130 1.69(2) . ?

loop_
_platon_squeeze_void_nr
_platon_squeeze_void_average_x
_platon_squeeze_void_average_y
_platon_squeeze_void_average_z
_platon_squeeze_void_volume
_platon_squeeze_void_count_electrons
_platon_squeeze_void_content
1 0.000 0.000 0.000 127 54 ' '
2 0.463 0.389 0.712 542 193 ' '
3 0.188 0.092 0.661 57 11 ' '
4 0.537 0.612 0.288 542 192 ' '
5 0.303 0.283 0.135 57 3 ' '
6 0.696 0.717 0.865 57 3 ' '
7 0.812 0.908 0.339 57 11 ' '
